data_7134922
loop_
_publ_author_name
'Stroek, Wowa'
'Rowlinson, Nathalie A. V.'
'Hudson, Luke A.'
'Albrecht, Martin'

_publ_section_title
;
 Enantioselective C-H amination catalyzed by homoleptic iron salox
 complexes.
;
_journal_issue 78
_journal_name_full 'Chemical communications (Cambridge, England)'
_journal_page_first 15274
_journal_page_last 15277
_journal_paper_doi 10.1039/d5cc04627k
_journal_volume 61
_journal_year 2025
_chemical_absolute_configuration ad
_chemical_formula_moiety 'C26 H32 Fe N2 O4'
_chemical_formula_sum 'C26 H32 Fe N2 O4'
_chemical_formula_weight 492.38
_space_group_IT_number 5
_space_group_name_Hall 'I 2y'
_space_group_name_H-M_alt 'I 1 2 1'
_symmetry_cell_setting monoclinic
_symmetry_Int_Tables_number 5
_symmetry_space_group_name_Hall 'I 2y'
_symmetry_space_group_name_H-M 'I 1 2 1'
_atom_sites_solution_hydrogens geom
_atom_sites_solution_primary dual
_audit_creation_date 2023-10-12T14:34:20-00:00
_audit_update_record
;
2024-06-06 deposited with the CCDC.	2025-08-26 downloaded from the CCDC.
;
_cell_angle_alpha 90
_cell_angle_beta 99.601(6)
_cell_angle_gamma 90
_cell_formula_units_Z 2
_cell_length_a 12.2589(9)
_cell_length_b 5.8030(4)
_cell_length_c 17.0375(8)
_cell_measurement_reflns_used 5117
_cell_measurement_temperature 173.00(10)
_cell_measurement_theta_max 33.425
_cell_measurement_theta_min 2.411
_cell_volume 1195.04(13)
_computing_cell_refinement 'CrysAlisPro 1.171.42.89a (Rigaku OD, 2023)'
_computing_data_collection 'CrysAlisPro 1.171.42.89a (Rigaku OD, 2023)'
_computing_data_reduction 'CrysAlisPro 1.171.42.89a (Rigaku OD, 2023)'
_computing_molecular_graphics 'Olex2 1.3 (Dolomanov et al., 2009)'
_computing_publication_material 'Olex2 1.3 (Dolomanov et al., 2009)'
_computing_structure_refinement 'SHELXL 2018/3 (Sheldrick, 2015)'
_computing_structure_solution 'SHELXT 2018/2 (Sheldrick, 2018)'
_diffrn_ambient_environment N~2~
_diffrn_ambient_temperature 173.00(10)
_diffrn_detector 'Hybrid Pixel Array Detector'
_diffrn_detector_area_resol_mean 10
_diffrn_detector_type 'HyPix-Arc 100'
_diffrn_measured_fraction_theta_full 0.987
_diffrn_measured_fraction_theta_max 0.987
_diffrn_measurement_details
;
        List of Runs (angles in degrees, time in seconds):
  # Type    Start    End  Width  t~exp~   \w     \q     \k     \f   Frames
        --------------------------------------------------------------------------
  1  \w    -89.00 -40.00   0.50    2.50    --  -13.60 178.00 -90.00   98
  2  \w    -87.00 -42.00   0.50    2.50    --  -13.60-178.00  30.00   90
  3  \w    -89.00 -40.00   0.50    2.50    --  -13.60 178.00-150.00   98
  4  \w    -19.00  29.00   0.50    2.50    --  -13.60 -99.00 120.00   96
  5  \w    -19.00  29.00   0.50    2.50    --  -13.60 -99.00-180.00   96
  6  \w    -18.00  13.00   0.50    2.50    --   13.44 -99.00 120.00   62
  7  \w    -18.00  55.00   0.50    2.50    --   13.44 -99.00 -90.00  146
  8  \w    -57.00 -32.00   0.50    2.50    --  -13.33 -24.00 -62.00   50
  9  \w     -5.00  20.00   0.50    2.50    --  -13.33  24.00 102.00   50
;
_diffrn_measurement_device 'four-circle diffractometer'
_diffrn_measurement_device_type 'XtaLAB Synergy R, HyPix-Arc 100'
_diffrn_measurement_method '\w scans'
_diffrn_orient_matrix_type 'CrysAlisPro convention (1999,Acta A55,543-557)'
_diffrn_orient_matrix_UB_11 -0.020876
_diffrn_orient_matrix_UB_12 0.1103784
_diffrn_orient_matrix_UB_13 -0.0124672
_diffrn_orient_matrix_UB_21 -0.0548435
_diffrn_orient_matrix_UB_22 -0.0432822
_diffrn_orient_matrix_UB_23 -0.0045307
_diffrn_orient_matrix_UB_31 -0.0022913
_diffrn_orient_matrix_UB_32 0.0294129
_diffrn_orient_matrix_UB_33 0.0400897
_diffrn_radiation_monochromator mirror
_diffrn_radiation_probe x-ray
_diffrn_radiation_type 'Mo K\a'
_diffrn_radiation_wavelength 0.71073
_diffrn_reflns_av_R_equivalents 0.0438
_diffrn_reflns_av_unetI/netI 0.0637
_diffrn_reflns_Laue_measured_fraction_full 0.987
_diffrn_reflns_Laue_measured_fraction_max 0.987
_diffrn_reflns_limit_h_max 17
_diffrn_reflns_limit_h_min -17
_diffrn_reflns_limit_k_max 8
_diffrn_reflns_limit_k_min -8
_diffrn_reflns_limit_l_max 23
_diffrn_reflns_limit_l_min -24
_diffrn_reflns_number 7969
_diffrn_reflns_point_group_measured_fraction_full 0.925
_diffrn_reflns_point_group_measured_fraction_max 0.901
_diffrn_reflns_theta_full 25.242
_diffrn_reflns_theta_max 30.506
_diffrn_reflns_theta_min 2.425
_diffrn_source 'micro-focus sealed X-ray tube'
_diffrn_source_type 'Mova (Mo) X-ray Source'
_exptl_absorpt_coefficient_mu 0.666
_exptl_absorpt_correction_T_max 1
_exptl_absorpt_correction_T_min 0.589
_exptl_absorpt_correction_type gaussian
_exptl_absorpt_process_details
;
        CrysAlisPro 1.171.42.89a (Rigaku Oxford Diffraction, 2023)
        Numerical absorption correction based on gaussian integration over
        a multifaceted crystal model
        Empirical absorption correction using spherical harmonics,
        implemented in SCALE3 ABSPACK scaling algorithm.
;
_exptl_crystal_colour yellow
_exptl_crystal_density_diffrn 1.368
_exptl_crystal_description needle
_exptl_crystal_F_000 520
_exptl_crystal_size_max 1.373
_exptl_crystal_size_mid 0.095
_exptl_crystal_size_min 0.072
_refine_diff_density_max 0.633
_refine_diff_density_min -0.408
_refine_diff_density_rms 0.06
_refine_ls_abs_structure_details
;
 Flack x determined using 987 quotients [(I+)-(I-)]/[(I+)+(I-)]
 (Parsons, Flack and Wagner, Acta Cryst. B69 (2013) 249-259).
;
_refine_ls_abs_structure_Flack -0.017(18)
_refine_ls_extinction_method none
_refine_ls_goodness_of_fit_ref 1.02
_refine_ls_hydrogen_treatment constr
_refine_ls_matrix_type full
_refine_ls_number_parameters 153
_refine_ls_number_reflns 3304
_refine_ls_number_restraints 1
_refine_ls_restrained_S_all 1.02
_refine_ls_R_factor_all 0.05
_refine_ls_R_factor_gt 0.0422
_refine_ls_shift/su_max 0
_refine_ls_shift/su_mean 0
_refine_ls_structure_factor_coef Fsqd
_refine_ls_weighting_details 'w=1/[\s^2^(Fo^2^)+(0.0586P)^2^] where P=(Fo^2^+2Fc^2^)/3'
_refine_ls_weighting_scheme calc
_refine_ls_wR_factor_gt 0.0991
_refine_ls_wR_factor_ref 0.1014
_reflns_Friedel_coverage 0.675
_reflns_Friedel_fraction_full 0.848
_reflns_Friedel_fraction_max 0.797
_reflns_number_gt 2910
_reflns_number_total 3304
_reflns_threshold_expression 'I > 2\s(I)'
_cod_data_source_file d5cc04627k2.cif
_cod_data_source_block Fe2
_cod_depositor_comments 'Adding full bibliography for 7134921--7134926.cif.'
_cod_original_cell_volume 1195.03(13)
_cod_database_code 7134922
_shelx_estimated_absorpt_t_min 0.462
_shelx_estimated_absorpt_t_max 0.954
_oxdiff_exptl_absorpt_empirical_details
;
        Empirical correction (ABSPACK) includes:
        - Absorption correction using spherical harmonics
        - Frame scaling
;
_oxdiff_exptl_absorpt_empirical_full_max 5.571
_oxdiff_exptl_absorpt_empirical_full_min 0.54
_shelx_shelxl_version_number 2018/3
_olex2_refinement_description
;
        1. Fixed Uiso
 At 1.2 times of:
  All C(H) groups, All C(H,H) groups
 At 1.5 times of:
  All C(H,H,H) groups
        2.a Ternary CH refined with riding coordinates:
 C9(H9)
        2.b Secondary CH2 refined with riding coordinates:
 C8(H8A,H8B)
        2.c Aromatic/amide H refined with riding coordinates:
 C5(H5), C3(H3), C2(H2), C4(H4)
        2.d Idealised Me refined as rotating group:
 C11(H11A,H11B,H11C), C12(H12A,H12B,H12C), C13(H13A,H13B,H13C)
;

loop_
_symmetry_equiv_pos_as_xyz
'x, y, z'
'-x, y, -z'
'x+1/2, y+1/2, z+1/2'
'-x+1/2, y+1/2, -z+1/2'

loop_
_atom_site_label
_atom_site_type_symbol
_atom_site_fract_x
_atom_site_fract_y
_atom_site_fract_z
_atom_site_U_iso_or_equiv
_atom_site_adp_type
_atom_site_occupancy
_atom_site_site_symmetry_order
_atom_site_calc_flag
_atom_site_refinement_flags_posn
_atom_site_refinement_flags_adp
_atom_site_refinement_flags_occupancy
_atom_site_disorder_assembly
_atom_site_disorder_group
Fe1 Fe 0.5 0.63647(6) 0.5 0.02484(16) Uani 1 2 d S T P . .
O1 O 0.45598(18) 0.8256(4) 0.58228(10) 0.0289(5) Uani 1 1 d . . . . .
O2 O 0.61488(19) 0.2431(4) 0.70396(12) 0.0330(5) Uani 1 1 d . . . . .
N1 N 0.5849(2) 0.4190(4) 0.58486(13) 0.0252(5) Uani 1 1 d . . . . .
C1 C 0.4421(2) 0.7605(6) 0.65461(15) 0.0254(6) Uani 1 1 d . . . . .
C7 C 0.5636(2) 0.4093(5) 0.65706(15) 0.0247(5) Uani 1 1 d . . . . .
C9 C 0.6630(2) 0.2292(5) 0.57503(15) 0.0264(6) Uani 1 1 d . . . . .
H9 H 0.626166 0.121195 0.533068 0.032 Uiso 1 1 calc R U . . .
C5 C 0.4672(2) 0.5007(6) 0.76933(16) 0.0305(7) Uani 1 1 d . . . . .
H5 H 0.498314 0.364271 0.794577 0.037 Uiso 1 1 calc R U . . .
C6 C 0.4903(2) 0.5605(5) 0.69306(15) 0.0251(6) Uani 1 1 d . . . . .
C10 C 0.7736(2) 0.3145(5) 0.55137(16) 0.0264(6) Uani 1 1 d . . . . .
C8 C 0.6777(2) 0.1060(7) 0.65630(16) 0.0319(7) Uani 1 1 d . . . . .
H8A H 0.648601 -0.053296 0.650349 0.038 Uiso 1 1 calc R U . . .
H8B H 0.756711 0.100488 0.680908 0.038 Uiso 1 1 calc R U . . .
C11 C 0.8379(3) 0.4697(6) 0.61560(19) 0.0336(7) Uani 1 1 d . . . . .
H11A H 0.791188 0.599927 0.625685 0.05 Uiso 1 1 calc R U . . .
H11B H 0.904551 0.527551 0.597492 0.05 Uiso 1 1 calc R U . . .
H11C H 0.858969 0.381131 0.664755 0.05 Uiso 1 1 calc R U . . .
C3 C 0.3559(3) 0.8380(7) 0.77061(17) 0.0359(7) Uani 1 1 d . . . . .
H3 H 0.311076 0.93409 0.797309 0.043 Uiso 1 1 calc R U . . .
C2 C 0.3759(3) 0.9000(6) 0.69587(17) 0.0325(7) Uani 1 1 d . . . . .
H2 H 0.344693 1.038113 0.671974 0.039 Uiso 1 1 calc R U . . .
C4 C 0.4005(2) 0.6367(9) 0.80720(14) 0.0359(6) Uani 1 1 d . . . . .
H4 H 0.384925 0.593815 0.858001 0.043 Uiso 1 1 calc R U . . .
C12 C 0.8410(3) 0.0983(6) 0.53952(18) 0.0357(8) Uani 1 1 d . . . . .
H12A H 0.856277 0.011859 0.589556 0.054 Uiso 1 1 calc R U . . .
H12B H 0.910979 0.143735 0.523325 0.054 Uiso 1 1 calc R U . . .
H12C H 0.798813 0.001328 0.498114 0.054 Uiso 1 1 calc R U . . .
C13 C 0.7493(3) 0.4436(7) 0.47247(18) 0.0360(7) Uani 1 1 d . . . . .
H13A H 0.700108 0.350679 0.433577 0.054 Uiso 1 1 calc R U . . .
H13B H 0.818705 0.472423 0.452724 0.054 Uiso 1 1 calc R U . . .
H13C H 0.713471 0.590819 0.480381 0.054 Uiso 1 1 calc R U . . .

loop_
_atom_site_aniso_label
_atom_site_aniso_U_11
_atom_site_aniso_U_22
_atom_site_aniso_U_33
_atom_site_aniso_U_23
_atom_site_aniso_U_13
_atom_site_aniso_U_12
Fe1 0.0289(3) 0.0306(3) 0.0146(2) 0 0.00250(16) 0
O1 0.0382(11) 0.0319(11) 0.0170(8) 0.0010(8) 0.0059(8) 0.0022(10)
O2 0.0399(12) 0.0361(12) 0.0233(9) 0.0058(8) 0.0058(8) 0.0072(10)
N1 0.0260(11) 0.0307(13) 0.0191(9) 0.0012(9) 0.0039(8) 0.0008(11)
C1 0.0254(13) 0.0322(16) 0.0185(11) -0.0016(10) 0.0028(10) -0.0044(12)
C7 0.0244(13) 0.0288(14) 0.0199(11) 0.0015(10) 0.0010(9) -0.0030(12)
C9 0.0273(14) 0.0269(14) 0.0243(12) -0.0015(10) 0.0027(10) -0.0010(12)
C5 0.0292(15) 0.0416(18) 0.0198(11) 0.0033(11) 0.0020(10) -0.0038(14)
C6 0.0249(13) 0.0337(15) 0.0167(10) -0.0024(10) 0.0031(9) -0.0035(11)
C10 0.0264(13) 0.0287(15) 0.0242(12) -0.0010(11) 0.0048(10) 0.0010(12)
C8 0.0293(14) 0.0334(19) 0.0331(12) 0.0037(13) 0.0058(10) 0.0017(14)
C11 0.0289(15) 0.0331(16) 0.0379(15) -0.0063(13) 0.0033(11) -0.0034(14)
C3 0.0319(15) 0.051(2) 0.0261(13) -0.0075(13) 0.0102(11) 0.0006(15)
C2 0.0342(16) 0.0372(17) 0.0262(13) -0.0029(12) 0.0054(11) 0.0040(14)
C4 0.0324(13) 0.0554(18) 0.0212(10) -0.0004(19) 0.0082(9) -0.006(2)
C12 0.0341(15) 0.037(2) 0.0367(14) -0.0049(13) 0.0074(11) 0.0074(14)
C13 0.0378(17) 0.045(2) 0.0272(13) 0.0038(13) 0.0096(12) 0.0060(16)

loop_
_atom_type_symbol
_atom_type_description
_atom_type_scat_dispersion_real
_atom_type_scat_dispersion_imag
_atom_type_scat_source
C C 0.0033 0.0016 'International Tables Vol C Tables 4.2.6.8 and 6.1.1.4'
H H 0 0 'International Tables Vol C Tables 4.2.6.8 and 6.1.1.4'
Fe Fe 0.3463 0.8444 'International Tables Vol C Tables 4.2.6.8 and 6.1.1.4'
N N 0.0061 0.0033 'International Tables Vol C Tables 4.2.6.8 and 6.1.1.4'
O O 0.0106 0.006 'International Tables Vol C Tables 4.2.6.8 and 6.1.1.4'

loop_
_exptl_crystal_face_index_h
_exptl_crystal_face_index_k
_exptl_crystal_face_index_l
_exptl_crystal_face_perp_dist
0 0 -1 0.0379
0 0 1 0.0343
-14 5 7 0.3654
14 -5 -8 0.4641
1 0 1 0.0629
-1 0 -1 0.0153
1 0 0 0.0665
1 0 -1 0.0635
-1 0 1 0.0257
14 5 0 0.3802
-14 -5 2 0.407

loop_
_geom_angle_atom_site_label_1
_geom_angle_atom_site_label_2
_geom_angle_atom_site_label_3
_geom_angle
_geom_angle_site_symmetry_1
_geom_angle_site_symmetry_3
_geom_angle_publ_flag
O1 Fe1 O1 110.57(13) . 2_656 ?
O1 Fe1 N1 133.45(9) . 2_656 ?
O1 Fe1 N1 90.48(9) . . ?
O1 Fe1 N1 90.48(9) 2_656 2_656 ?
O1 Fe1 N1 133.45(9) 2_656 . ?
N1 Fe1 N1 104.66(14) . 2_656 ?
C1 O1 Fe1 127.5(2) . . ?
C7 O2 C8 107.6(2) . . ?
C7 N1 Fe1 122.1(2) . . ?
C7 N1 C9 108.0(2) . . ?
C9 N1 Fe1 129.24(16) . . ?
O1 C1 C6 123.8(3) . . ?
O1 C1 C2 118.2(3) . . ?
C6 C1 C2 118.1(2) . . ?
O2 C7 C6 116.2(2) . . ?
N1 C7 O2 116.5(3) . . ?
N1 C7 C6 127.3(3) . . ?
N1 C9 H9 108.8 . . ?
N1 C9 C10 113.5(2) . . ?
N1 C9 C8 102.9(2) . . ?
C10 C9 H9 108.8 . . ?
C8 C9 H9 108.8 . . ?
C8 C9 C10 113.8(2) . . ?
C6 C5 H5 119.5 . . ?
C4 C5 H5 119.5 . . ?
C4 C5 C6 121.1(3) . . ?
C1 C6 C7 122.5(2) . . ?
C1 C6 C5 119.6(3) . . ?
C5 C6 C7 117.9(3) . . ?
C11 C10 C9 111.6(2) . . ?
C11 C10 C12 110.6(3) . . ?
C12 C10 C9 106.6(2) . . ?
C13 C10 C9 109.5(3) . . ?
C13 C10 C11 110.0(3) . . ?
C13 C10 C12 108.4(2) . . ?
O2 C8 C9 104.8(3) . . ?
O2 C8 H8A 110.8 . . ?
O2 C8 H8B 110.8 . . ?
C9 C8 H8A 110.8 . . ?
C9 C8 H8B 110.8 . . ?
H8A C8 H8B 108.9 . . ?
C10 C11 H11A 109.5 . . ?
C10 C11 H11B 109.5 . . ?
C10 C11 H11C 109.5 . . ?
H11A C11 H11B 109.5 . . ?
H11A C11 H11C 109.5 . . ?
H11B C11 H11C 109.5 . . ?
C2 C3 H3 119.6 . . ?
C2 C3 C4 120.9(3) . . ?
C4 C3 H3 119.6 . . ?
C1 C2 H2 119.6 . . ?
C3 C2 C1 120.9(3) . . ?
C3 C2 H2 119.6 . . ?
C5 C4 C3 119.5(3) . . ?
C5 C4 H4 120.3 . . ?
C3 C4 H4 120.3 . . ?
C10 C12 H12A 109.5 . . ?
C10 C12 H12B 109.5 . . ?
C10 C12 H12C 109.5 . . ?
H12A C12 H12B 109.5 . . ?
H12A C12 H12C 109.5 . . ?
H12B C12 H12C 109.5 . . ?
C10 C13 H13A 109.5 . . ?
C10 C13 H13B 109.5 . . ?
C10 C13 H13C 109.5 . . ?
H13A C13 H13B 109.5 . . ?
H13A C13 H13C 109.5 . . ?
H13B C13 H13C 109.5 . . ?

loop_
_geom_bond_atom_site_label_1
_geom_bond_atom_site_label_2
_geom_bond_distance
_geom_bond_site_symmetry_2
_geom_bond_publ_flag
Fe1 O1 1.9269(19) . ?
Fe1 O1 1.9269(19) 2_656 ?
Fe1 N1 2.065(2) . ?
Fe1 N1 2.065(2) 2_656 ?
O1 C1 1.327(3) . ?
O2 C7 1.340(4) . ?
O2 C8 1.447(4) . ?
N1 C7 1.301(3) . ?
N1 C9 1.487(4) . ?
C1 C6 1.413(4) . ?
C1 C2 1.414(4) . ?
C7 C6 1.461(4) . ?
C9 H9 1 . ?
C9 C10 1.558(4) . ?
C9 C8 1.542(4) . ?
C5 H5 0.95 . ?
C5 C6 1.419(4) . ?
C5 C4 1.372(5) . ?
C10 C11 1.530(4) . ?
C10 C12 1.534(4) . ?
C10 C13 1.524(4) . ?
C8 H8A 0.99 . ?
C8 H8B 0.99 . ?
C11 H11A 0.98 . ?
C11 H11B 0.98 . ?
C11 H11C 0.98 . ?
C3 H3 0.95 . ?
C3 C2 1.384(4) . ?
C3 C4 1.393(6) . ?
C2 H2 0.95 . ?
C4 H4 0.95 . ?
C12 H12A 0.98 . ?
C12 H12B 0.98 . ?
C12 H12C 0.98 . ?
C13 H13A 0.98 . ?
C13 H13B 0.98 . ?
C13 H13C 0.98 . ?

loop_
_geom_torsion_atom_site_label_1
_geom_torsion_atom_site_label_2
_geom_torsion_atom_site_label_3
_geom_torsion_atom_site_label_4
_geom_torsion
_geom_torsion_site_symmetry_1
_geom_torsion_site_symmetry_2
_geom_torsion_site_symmetry_3
_geom_torsion_site_symmetry_4
_geom_torsion_publ_flag
Fe1 O1 C1 C6 21.2(4) . . . . ?
Fe1 O1 C1 C2 -159.3(2) . . . . ?
Fe1 N1 C7 O2 172.5(2) . . . . ?
Fe1 N1 C7 C6 -8.0(4) . . . . ?
Fe1 N1 C9 C10 67.8(3) . . . . ?
Fe1 N1 C9 C8 -168.8(2) . . . . ?
O1 C1 C6 C7 1.9(4) . . . . ?
O1 C1 C6 C5 -177.6(3) . . . . ?
O1 C1 C2 C3 178.3(3) . . . . ?
O2 C7 C6 C1 171.6(3) . . . . ?
O2 C7 C6 C5 -8.8(4) . . . . ?
N1 C7 C6 C1 -7.9(5) . . . . ?
N1 C7 C6 C5 171.6(3) . . . . ?
N1 C9 C10 C11 62.1(3) . . . . ?
N1 C9 C10 C12 -177.1(2) . . . . ?
N1 C9 C10 C13 -60.0(3) . . . . ?
N1 C9 C8 O2 -3.7(3) . . . . ?
C7 O2 C8 C9 4.4(3) . . . . ?
C7 N1 C9 C10 -121.5(3) . . . . ?
C7 N1 C9 C8 1.8(3) . . . . ?
C9 N1 C7 O2 1.0(3) . . . . ?
C9 N1 C7 C6 -179.5(3) . . . . ?
C6 C1 C2 C3 -2.2(5) . . . . ?
C6 C5 C4 C3 -0.7(5) . . . . ?
C10 C9 C8 O2 119.4(3) . . . . ?
C8 O2 C7 N1 -3.6(4) . . . . ?
C8 O2 C7 C6 176.8(2) . . . . ?
C8 C9 C10 C11 -55.1(4) . . . . ?
C8 C9 C10 C12 65.7(3) . . . . ?
C8 C9 C10 C13 -177.2(3) . . . . ?
C2 C1 C6 C7 -177.6(3) . . . . ?
C2 C1 C6 C5 2.9(4) . . . . ?
C2 C3 C4 C5 1.4(5) . . . . ?
C4 C5 C6 C1 -1.4(4) . . . . ?
C4 C5 C6 C7 179.0(3) . . . . ?
C4 C3 C2 C1 0.1(5) . . . . ?

loop_
_exptl_oxdiff_crystal_face_indexfrac_h
_exptl_oxdiff_crystal_face_indexfrac_k
_exptl_oxdiff_crystal_face_indexfrac_l
_exptl_oxdiff_crystal_face_x
_exptl_oxdiff_crystal_face_y
_exptl_oxdiff_crystal_face_z
-0.0003 -0.0005 -0.9992 0.0124 0.0046 -0.0401
0.0003 0.0005 0.9992 -0.0124 -0.0046 0.0401
-14.0172 4.9807 6.9947 0.7552 0.5215 0.459
14.017 -4.9812 -7.9938 -0.7428 -0.5169 -0.4991
0.9997 0.0019 1.0003 -0.0331 -0.0594 0.0379
-0.9997 -0.0019 -1.0003 0.0331 0.0594 -0.0379
0.9995 0.0013 0.0011 -0.0207 -0.0549 -0.0022
0.9992 0.0008 -0.9981 -0.0083 -0.0503 -0.0423
-0.9992 -0.0008 0.9981 0.0083 0.0503 0.0423
13.9658 5.0148 0.0303 0.2616 -0.9831 0.1167
-13.9653 -5.0137 1.9681 -0.2864 0.974 -0.0366
